data_1557196
loop_
_publ_author_name
'Shibuya, Yusuke'
'Aonuma, Kazuhiro'
'Kimura, Tomohiro'
'Kaneko, Takuro'
'Fujiwara, Wataru'
'Yamaguchi, Yuji'
'Kumaki, Daisuke'
'Tokito, Shizuo'
'Katagiri, Hiroshi'

_publ_section_title
;
 Linear Biazulene Isomers: Effects of Molecular and Packing Structure on
 Optoelectronic and Charge-Transport Properties
;
_journal_name_full 'The Journal of Physical Chemistry C'
_journal_paper_doi 10.1021/acs.jpcc.9b11214
_journal_year 2020
_chemical_formula_moiety 'C20 H14'
_chemical_formula_sum 'C20 H14'
_chemical_formula_weight 254.31
_space_group_crystal_system triclinic
_space_group_IT_number 2
_space_group_name_Hall '-P 1'
_space_group_name_H-M_alt 'P -1'
_atom_sites_solution_hydrogens geom
_atom_sites_solution_primary direct
_atom_sites_solution_secondary difmap
_audit_creation_method SHELXL-2014/7
_cell_angle_alpha 97.942(2)
_cell_angle_beta 95.597(2)
_cell_angle_gamma 90.921(3)
_cell_formula_units_Z 2
_cell_length_a 6.0870(2)
_cell_length_b 7.5639(3)
_cell_length_c 14.4293(5)
_cell_measurement_reflns_used 6858
_cell_measurement_temperature 296
_cell_measurement_theta_max 68.23
_cell_measurement_theta_min 3.11
_cell_volume 654.54(4)
_computing_cell_refinement 'PROCESS-AUTO (Rigaku, 1998)'
_computing_data_collection 'PROCESS-AUTO (Rigaku, 1998)'
_computing_data_reduction 'CrystalStructure (Rigaku/MSC, 2003)'
_computing_molecular_graphics 'PLATON (Spek, 2009)'
_computing_publication_material 'Yadokari-XG 2009 (Wakita, 2001, Kabuto et al., 2009)'
_computing_structure_refinement 'SHELXL-2014/7 (Sheldrick, 2014)'
_computing_structure_solution 'SHELXT (Sheldrick, 2015)'
_diffrn_ambient_temperature 296
_diffrn_measured_fraction_theta_full 0.983
_diffrn_measured_fraction_theta_max 0.983
_diffrn_measurement_device_type 'Rigaku RAXIS-RAPID'
_diffrn_measurement_method \w
_diffrn_radiation_type CuK\a
_diffrn_radiation_wavelength 1.54187
_diffrn_reflns_av_R_equivalents 0.0362
_diffrn_reflns_av_unetI/netI 0.0268
_diffrn_reflns_Laue_measured_fraction_full 0.983
_diffrn_reflns_Laue_measured_fraction_max 0.983
_diffrn_reflns_limit_h_max 7
_diffrn_reflns_limit_h_min -7
_diffrn_reflns_limit_k_max 9
_diffrn_reflns_limit_k_min -9
_diffrn_reflns_limit_l_max 16
_diffrn_reflns_limit_l_min -17
_diffrn_reflns_number 11019
_diffrn_reflns_point_group_measured_fraction_full 0.983
_diffrn_reflns_point_group_measured_fraction_max 0.983
_diffrn_reflns_theta_full 67.497
_diffrn_reflns_theta_max 67.497
_diffrn_reflns_theta_min 6.282
_diffrn_source 'rotating anode'
_exptl_absorpt_coefficient_mu 0.552
_exptl_absorpt_correction_T_max 1.0000
_exptl_absorpt_correction_T_min 0.8872
_exptl_absorpt_correction_type multi-scan
_exptl_absorpt_process_details '(ABSCOR; Higashi, 1995)'
_exptl_crystal_colour Blue
_exptl_crystal_density_diffrn 1.290
_exptl_crystal_description Platelet
_exptl_crystal_F_000 268
_exptl_crystal_size_max 0.150
_exptl_crystal_size_mid 0.090
_exptl_crystal_size_min 0.030
_refine_diff_density_max 0.220
_refine_diff_density_min -0.344
_refine_diff_density_rms 0.101
_refine_ls_extinction_method none
_refine_ls_goodness_of_fit_ref 1.157
_refine_ls_hydrogen_treatment constr
_refine_ls_matrix_type full
_refine_ls_number_parameters 181
_refine_ls_number_reflns 2321
_refine_ls_number_restraints 0
_refine_ls_restrained_S_all 1.157
_refine_ls_R_factor_all 0.0602
_refine_ls_R_factor_gt 0.0492
_refine_ls_shift/su_max 0.000
_refine_ls_shift/su_mean 0.000
_refine_ls_structure_factor_coef Fsqd
_refine_ls_weighting_details 'w=1/[\s^2^(Fo^2^)+(0.0622P)^2^+0.1253P] where P=(Fo^2^+2Fc^2^)/3'
_refine_ls_weighting_scheme calc
_refine_ls_wR_factor_gt 0.1129
_refine_ls_wR_factor_ref 0.1286
_reflns_Friedel_coverage 0.000
_reflns_number_gt 1910
_reflns_number_total 2321
_reflns_threshold_expression 'I > 2\s(I)'
_cod_data_source_file jp9b11214_si_004.cif
_cod_data_source_block BiAz3_rt_20180918
_cod_database_code 1557196
_shelx_shelxl_version_number 2014/7
_shelx_space_group_comment
;
The symmetry employed for this shelxl refinement is uniquely defined
by the following loop, which should always be used as a source of
symmetry information in preference to the above space-group names.
They are only intended as comments.
;
_shelx_estimated_absorpt_t_min 0.922
_shelx_estimated_absorpt_t_max 0.984
_exptl_absorpt_special_details
; 
 Higashi, T. (1995). Program for Absorption Correction.
 Rigaku Corporation, Tokyo, Japan. 
;

loop_
_space_group_symop_operation_xyz
'x, y, z'
'-x, -y, -z'

loop_
_atom_site_label
_atom_site_type_symbol
_atom_site_fract_x
_atom_site_fract_y
_atom_site_fract_z
_atom_site_U_iso_or_equiv
_atom_site_adp_type
_atom_site_occupancy
_atom_site_site_symmetry_order
_atom_site_calc_flag
_atom_site_refinement_flags_posn
_atom_site_refinement_flags_adp
C1 C 0.8620(3) 0.6640(2) 0.37244(11) 0.0413(4) Uani 1 1 d . .
H1 H 0.9898 0.6223 0.4018 0.050 Uiso 1 1 calc R U
C2 C 0.8491(3) 0.6429(2) 0.27512(11) 0.0428(4) Uani 1 1 d . .
H2 H 0.9689 0.5883 0.2490 0.051 Uiso 1 1 calc R U
C3 C 0.6843(3) 0.6910(2) 0.21091(11) 0.0422(4) Uani 1 1 d . .
C4 C 0.6824(3) 0.6658(3) 0.11310(12) 0.0545(5) Uani 1 1 d . .
H4 H 0.7916 0.6113 0.0794 0.065 Uiso 1 1 calc R U
C5 C 0.4903(4) 0.7358(3) 0.07443(13) 0.0620(5) Uani 1 1 d . .
H5 H 0.4513 0.7358 0.0105 0.074 Uiso 1 1 calc R U
C6 C 0.3649(3) 0.8060(3) 0.14590(12) 0.0550(5) Uani 1 1 d . .
H6 H 0.2296 0.8600 0.1376 0.066 Uiso 1 1 calc R U
C7 C 0.4766(3) 0.7814(2) 0.23201(11) 0.0421(4) Uani 1 1 d . .
C8 C 0.4053(3) 0.8305(2) 0.31967(11) 0.0414(4) Uani 1 1 d . .
H8 H 0.2693 0.8848 0.3196 0.050 Uiso 1 1 calc R U
C9 C 0.5068(2) 0.8104(2) 0.40763(11) 0.0394(4) Uani 1 1 d . .
H9 H 0.4266 0.8510 0.4576 0.047 Uiso 1 1 calc R U
C10 C 0.7115(2) 0.73867(19) 0.43350(11) 0.0367(4) Uani 1 1 d . .
C11 C 0.7742(2) 0.74425(19) 0.53692(11) 0.0367(4) Uani 1 1 d . .
C12 C 0.9851(3) 0.8170(2) 0.57209(11) 0.0403(4) Uani 1 1 d . .
H12 H 1.0708 0.8492 0.5268 0.048 Uiso 1 1 calc R U
C13 C 1.0852(3) 0.8483(2) 0.66338(12) 0.0426(4) Uani 1 1 d . .
H13 H 1.2248 0.9030 0.6704 0.051 Uiso 1 1 calc R U
C14 C 1.0081(3) 0.8101(2) 0.74571(11) 0.0415(4) Uani 1 1 d . .
C15 C 1.1186(3) 0.8438(3) 0.83618(13) 0.0549(5) Uani 1 1 d . .
H15 H 1.2576 0.8987 0.8520 0.066 Uiso 1 1 calc R U
C16 C 0.9855(3) 0.7813(3) 0.89855(13) 0.0600(5) Uani 1 1 d . .
H16 H 1.0222 0.7884 0.9631 0.072 Uiso 1 1 calc R U
C17 C 0.7904(3) 0.7069(3) 0.85044(12) 0.0533(5) Uani 1 1 d . .
H17 H 0.6766 0.6554 0.8772 0.064 Uiso 1 1 calc R U
C18 C 0.7928(3) 0.7220(2) 0.75528(11) 0.0413(4) Uani 1 1 d . .
C19 C 0.6258(3) 0.6686(2) 0.68482(11) 0.0420(4) Uani 1 1 d . .
H19 H 0.5015 0.6167 0.7041 0.050 Uiso 1 1 calc R U
C20 C 0.6158(3) 0.6810(2) 0.58932(11) 0.0402(4) Uani 1 1 d . .
H20 H 0.4830 0.6409 0.5548 0.048 Uiso 1 1 calc R U

loop_
_atom_site_aniso_label
_atom_site_aniso_U_11
_atom_site_aniso_U_22
_atom_site_aniso_U_33
_atom_site_aniso_U_23
_atom_site_aniso_U_13
_atom_site_aniso_U_12
C1 0.0367(8) 0.0423(9) 0.0463(9) 0.0082(7) 0.0073(7) 0.0073(7)
C2 0.0410(9) 0.0411(9) 0.0480(9) 0.0049(7) 0.0148(7) 0.0068(7)
C3 0.0447(9) 0.0406(9) 0.0421(9) 0.0049(7) 0.0096(7) 0.0023(7)
C4 0.0601(11) 0.0602(11) 0.0438(10) 0.0034(8) 0.0132(8) 0.0080(9)
C5 0.0703(13) 0.0742(13) 0.0405(10) 0.0063(9) 0.0028(9) 0.0063(10)
C6 0.0540(11) 0.0616(11) 0.0478(10) 0.0065(8) -0.0019(8) 0.0093(9)
C7 0.0411(9) 0.0408(9) 0.0439(9) 0.0052(7) 0.0028(7) 0.0009(7)
C8 0.0345(8) 0.0403(9) 0.0487(9) 0.0038(7) 0.0039(7) 0.0040(6)
C9 0.0347(8) 0.0412(9) 0.0425(9) 0.0025(6) 0.0094(6) 0.0026(6)
C10 0.0358(8) 0.0337(8) 0.0417(9) 0.0063(6) 0.0079(6) 0.0001(6)
C11 0.0350(8) 0.0340(8) 0.0416(8) 0.0056(6) 0.0060(6) 0.0025(6)
C12 0.0342(8) 0.0435(9) 0.0456(9) 0.0121(7) 0.0079(6) 0.0019(7)
C13 0.0332(8) 0.0412(9) 0.0540(10) 0.0108(7) 0.0020(7) 0.0014(6)
C14 0.0394(9) 0.0387(8) 0.0459(9) 0.0075(7) 0.0002(7) 0.0044(7)
C15 0.0523(11) 0.0572(11) 0.0530(11) 0.0082(8) -0.0058(8) 0.0007(8)
C16 0.0658(12) 0.0703(13) 0.0437(10) 0.0100(9) 0.0002(9) 0.0075(10)
C17 0.0563(11) 0.0608(11) 0.0453(10) 0.0117(8) 0.0108(8) 0.0048(9)
C18 0.0439(9) 0.0407(9) 0.0411(9) 0.0084(7) 0.0084(7) 0.0063(7)
C19 0.0397(9) 0.0419(9) 0.0465(9) 0.0084(7) 0.0125(7) 0.0004(7)
C20 0.0360(8) 0.0410(9) 0.0435(9) 0.0046(7) 0.0058(6) -0.0020(7)

loop_
_atom_type_symbol
_atom_type_description
_atom_type_scat_dispersion_real
_atom_type_scat_dispersion_imag
_atom_type_scat_source
C C 0.0181 0.0091 'International Tables Vol C Tables 4.2.6.8 and 6.1.1.4'
H H 0.0000 0.0000 'International Tables Vol C Tables 4.2.6.8 and 6.1.1.4'

loop_
_geom_angle_atom_site_label_1
_geom_angle_atom_site_label_2
_geom_angle_atom_site_label_3
_geom_angle
C2 C1 C10 129.86(15)
C2 C1 H1 115.1
C10 C1 H1 115.1
C3 C2 C1 129.67(14)
C3 C2 H2 115.2
C1 C2 H2 115.2
C2 C3 C4 126.64(15)
C2 C3 C7 127.09(14)
C4 C3 C7 106.26(14)
C5 C4 C3 108.74(16)
C5 C4 H4 125.6
C3 C4 H4 125.6
C4 C5 C6 109.79(16)
C4 C5 H5 125.1
C6 C5 H5 125.1
C5 C6 C7 108.45(16)
C5 C6 H6 125.8
C7 C6 H6 125.8
C8 C7 C6 126.29(16)
C8 C7 C3 126.96(15)
C6 C7 C3 106.75(14)
C7 C8 C9 129.42(15)
C7 C8 H8 115.3
C9 C8 H8 115.3
C8 C9 C10 130.40(14)
C8 C9 H9 114.8
C10 C9 H9 114.8
C1 C10 C9 126.57(15)
C1 C10 C11 117.31(13)
C9 C10 C11 116.12(13)
C20 C11 C12 126.44(15)
C20 C11 C10 116.96(14)
C12 C11 C10 116.59(13)
C13 C12 C11 130.25(15)
C13 C12 H12 114.9
C11 C12 H12 114.9
C14 C13 C12 129.55(16)
C14 C13 H13 115.2
C12 C13 H13 115.2
C13 C14 C15 126.84(17)
C13 C14 C18 126.80(15)
C15 C14 C18 106.35(15)
C16 C15 C14 108.45(17)
C16 C15 H15 125.8
C14 C15 H15 125.8
C17 C16 C15 110.07(17)
C17 C16 H16 125.0
C15 C16 H16 125.0
C16 C17 C18 108.69(17)
C16 C17 H17 125.7
C18 C17 H17 125.7
C19 C18 C17 126.39(17)
C19 C18 C14 127.16(15)
C17 C18 C14 106.44(15)
C18 C19 C20 129.54(15)
C18 C19 H19 115.2
C20 C19 H19 115.2
C19 C20 C11 130.12(15)
C19 C20 H20 114.9
C11 C20 H20 114.9

loop_
_geom_bond_atom_site_label_1
_geom_bond_atom_site_label_2
_geom_bond_distance
C1 C2 1.386(2)
C1 C10 1.404(2)
C1 H1 0.9300
C2 C3 1.386(2)
C2 H2 0.9300
C3 C4 1.397(2)
C3 C7 1.485(2)
C4 C5 1.391(3)
C4 H4 0.9300
C5 C6 1.394(3)
C5 H5 0.9300
C6 C7 1.394(2)
C6 H6 0.9300
C7 C8 1.381(2)
C8 C9 1.385(2)
C8 H8 0.9300
C9 C10 1.405(2)
C9 H9 0.9300
C10 C11 1.498(2)
C11 C20 1.399(2)
C11 C12 1.408(2)
C12 C13 1.384(2)
C12 H12 0.9300
C13 C14 1.383(2)
C13 H13 0.9300
C14 C15 1.397(2)
C14 C18 1.488(2)
C15 C16 1.392(3)
C15 H15 0.9300
C16 C17 1.385(3)
C16 H16 0.9300
C17 C18 1.395(2)
C17 H17 0.9300
C18 C19 1.379(2)
C19 C20 1.390(2)
C19 H19 0.9300
C20 H20 0.9300

loop_
_geom_torsion_atom_site_label_1
_geom_torsion_atom_site_label_2
_geom_torsion_atom_site_label_3
_geom_torsion_atom_site_label_4
_geom_torsion
C10 C1 C2 C3 0.5(3)
C1 C2 C3 C4 179.85(18)
C1 C2 C3 C7 0.8(3)
C2 C3 C4 C5 -178.73(18)
C7 C3 C4 C5 0.5(2)
C3 C4 C5 C6 -0.3(2)
C4 C5 C6 C7 0.0(2)
C5 C6 C7 C8 -179.04(18)
C5 C6 C7 C3 0.3(2)
C2 C3 C7 C8 -1.9(3)
C4 C3 C7 C8 178.85(17)
C2 C3 C7 C6 178.73(17)
C4 C3 C7 C6 -0.5(2)
C6 C7 C8 C9 180.00(18)
C3 C7 C8 C9 0.8(3)
C7 C8 C9 C10 1.5(3)
C2 C1 C10 C9 0.2(3)
C2 C1 C10 C11 -179.37(16)
C8 C9 C10 C1 -1.8(3)
C8 C9 C10 C11 177.75(15)
C1 C10 C11 C20 -131.05(15)
C9 C10 C11 C20 49.32(19)
C1 C10 C11 C12 50.50(19)
C9 C10 C11 C12 -129.13(15)
C20 C11 C12 C13 -1.8(3)
C10 C11 C12 C13 176.45(15)
C11 C12 C13 C14 2.8(3)
C12 C13 C14 C15 179.38(16)
C12 C13 C14 C18 0.6(3)
C13 C14 C15 C16 -178.62(16)
C18 C14 C15 C16 0.34(19)
C14 C15 C16 C17 0.2(2)
C15 C16 C17 C18 -0.7(2)
C16 C17 C18 C19 -177.92(16)
C16 C17 C18 C14 0.85(19)
C13 C14 C18 C19 -3.0(3)
C15 C14 C18 C19 178.02(16)
C13 C14 C18 C17 178.23(15)
C15 C14 C18 C17 -0.73(18)
C17 C18 C19 C20 179.28(16)
C14 C18 C19 C20 0.8(3)
C18 C19 C20 C11 2.8(3)
C12 C11 C20 C19 -2.0(3)
C10 C11 C20 C19 179.68(15)
